data_1576639
loop_
_publ_author_name
'Herle, Dominic'
'Wurm, Frerik'
'Lichtenberg, Crispin'
'Dankert, Fabian'

_publ_section_title
;
 Al(ii) transfer harnessing a well-defined cadmium precursor.
;
_journal_issue 16
_journal_name_full 'Chemical science'
_journal_page_first 7997
_journal_page_last 8006
_journal_paper_doi 10.1039/d6sc00437g
_journal_volume 17
_journal_year 2026
_chemical_formula_moiety 'C22 H38 Al N S Si2'
_chemical_formula_sum 'C22 H38 Al N S Si2'
_chemical_formula_weight 431.75
_space_group_crystal_system monoclinic
_space_group_IT_number 14
_space_group_name_Hall '-P 2yn'
_space_group_name_H-M_alt 'P 1 21/n 1'
_atom_sites_solution_hydrogens geom
_atom_sites_solution_primary dual
_audit_creation_date 2025-12-10
_audit_creation_method
;
Olex2 1.5
(compiled 2022.04.07 svn.rca3783a0 for OlexSys, GUI svn.r6498)
;
_audit_update_record
;
2025-12-16 deposited with the CCDC.	2026-02-23 downloaded from the CCDC.
;
_cell_angle_alpha 90
_cell_angle_beta 104.874(4)
_cell_angle_gamma 90
_cell_formula_units_Z 4
_cell_length_a 9.7451(5)
_cell_length_b 16.1889(7)
_cell_length_c 16.4705(8)
_cell_measurement_reflns_used 11676
_cell_measurement_temperature 100
_cell_measurement_theta_max 27.33
_cell_measurement_theta_min 1.79
_cell_volume 2511.4(2)
_computing_cell_refinement
;
X-Area Recipe 2.0.1 (STOE, 2023)
;
_computing_data_collection
;
X-Area WinXpose 2.0.29.0 (STOE, 2023)
;
_computing_data_reduction
;
X-Area Integrate 2.5.15.0 (STOE, 2023)
X-Area LANA 2.7.12 (STOE, 2023)
;
_computing_molecular_graphics 'Olex2 1.5 (Dolomanov et al., 2009)'
_computing_publication_material 'Olex2 1.5 (Dolomanov et al., 2009)'
_computing_structure_refinement 'SHELXL 2019/3 (Sheldrick, 2015)'
_computing_structure_solution 'SHELXT 2018/2 (Sheldrick, 2018)'
_diffrn_ambient_temperature 100
_diffrn_detector 'image plate (34 cm diameter)'
_diffrn_detector_area_resol_mean 6.67
_diffrn_detector_type 'STOE Imaging Plate'
_diffrn_measured_fraction_theta_full 0.995
_diffrn_measured_fraction_theta_max 0.995
_diffrn_measurement_details
;
 140 frames, detector distance = 120 mm
;
_diffrn_measurement_device '2-circle diffractometer'
_diffrn_measurement_device_type 'STOE IPDS II'
_diffrn_measurement_method 'rotation method, \w scans'
_diffrn_radiation_collimation '1.2, 0.6 mm diameter, multiple pinhole'
_diffrn_radiation_monochromator 'plane graphite'
_diffrn_radiation_polarisn_norm 270
_diffrn_radiation_probe x-ray
_diffrn_radiation_type 'Mo K\a'
_diffrn_radiation_wavelength 0.71073
_diffrn_reflns_av_R_equivalents 0.0417
_diffrn_reflns_av_unetI/netI 0.0456
_diffrn_reflns_Laue_measured_fraction_full 0.995
_diffrn_reflns_Laue_measured_fraction_max 0.995
_diffrn_reflns_limit_h_max 12
_diffrn_reflns_limit_h_min -12
_diffrn_reflns_limit_k_max 19
_diffrn_reflns_limit_k_min -19
_diffrn_reflns_limit_l_max 20
_diffrn_reflns_limit_l_min -19
_diffrn_reflns_number 11405
_diffrn_reflns_point_group_measured_fraction_full 0.995
_diffrn_reflns_point_group_measured_fraction_max 0.995
_diffrn_reflns_theta_full 25.242
_diffrn_reflns_theta_max 25.999
_diffrn_reflns_theta_min 1.794
_diffrn_source 'Genix Mo HF'
_diffrn_source_current 1.00
_diffrn_source_power 0.050
_diffrn_source_voltage 50
_exptl_absorpt_coefficient_mu 0.267
_exptl_absorpt_correction_T_max 0.9839
_exptl_absorpt_correction_T_min 0.9655
_exptl_absorpt_correction_type multi-scan
_exptl_absorpt_process_details
;
STOE X-Red32, absorption correction by Gaussian integration, analogous to
P. Coppens, "The Evaluation of Absorption and Extinction in Single-Crystal
Structure Analysis", published in: F. R. Ahmed (Editor), "Crystallographic
Computing", Munksgaard, Copenhagen (1970), 255 - 270. Afterwards scaling of
reflection intensities was performed within STOE LANA. J. Koziskova, F. Hahn,
J. Richter, J. Kozisek, Acta Chimica Slovaca, vol. 9, no. 2, 2016, pp. 136-140.
;
_exptl_crystal_colour colorless
_exptl_crystal_density_diffrn 1.142
_exptl_crystal_density_method 'not measured'
_exptl_crystal_description plate
_exptl_crystal_F_000 936
_exptl_crystal_size_max 0.13
_exptl_crystal_size_mid 0.107
_exptl_crystal_size_min 0.06
_refine_diff_density_max 0.351
_refine_diff_density_min -0.305
_refine_diff_density_rms 0.059
_refine_ls_extinction_method none
_refine_ls_goodness_of_fit_ref 1.064
_refine_ls_hydrogen_treatment constr
_refine_ls_matrix_type full
_refine_ls_number_parameters 255
_refine_ls_number_reflns 4905
_refine_ls_number_restraints 0
_refine_ls_restrained_S_all 1.064
_refine_ls_R_factor_all 0.0746
_refine_ls_R_factor_gt 0.0486
_refine_ls_shift/su_max 0.001
_refine_ls_shift/su_mean 0.000
_refine_ls_structure_factor_coef Fsqd
_refine_ls_weighting_details 'w=1/[\s^2^(Fo^2^)+(0.0777P)^2^+0.4108P] where P=(Fo^2^+2Fc^2^)/3'
_refine_ls_weighting_scheme calc
_refine_ls_wR_factor_gt 0.1270
_refine_ls_wR_factor_ref 0.1371
_reflns_Friedel_coverage 0.000
_reflns_number_gt 3512
_reflns_number_total 4905
_reflns_threshold_expression 'I > 2\s(I)'
_cod_data_source_file d6sc00437g2.cif
_cod_data_source_block i3801
_cod_depositor_comments 'Adding full bibliography for 1576637--1576642.cif.'
_cod_database_code 1576639
_shelx_shelxl_version_number 2019/3
_shelx_space_group_comment
;
The symmetry employed for this shelxl refinement is uniquely defined
by the following loop, which should always be used as a source of
symmetry information in preference to the above space-group names.
They are only intended as comments.
;
_olex2_refinement_description
;
1.a Aromatic/amide H refined with riding coordinates:
 C6(H6), C2(H2), C5(H5), C4(H4), C3(H3)
1.b Idealised Me refined as rotating group:
 C20(H20A,H20B,H20C), C8(H8A,H8B,H8C), C14(H14A,H14B,H14C), C12(H12A,H12B,
 H12C), C10(H10A,H10B,H10C), C21(H21A,H21B,H21C), C16(H16A,H16B,H16C), C22(H22A,
 H22B,H22C), C19(H19A,H19B,H19C), C18(H18A,H18B,H18C), C17(H17A,H17B,H17C)
;
_olex2_submission_special_instructions 'No special instructions were received'
_stoe_detector_distance '120.0 mm'
_stoe_detector_pixelsize_x '0.150 mm'
_stoe_detector_pixelsize_y '0.150 mm'
_stoe_detector_size_x '34.0 cm'
_stoe_detector_size_y '34.0 cm'
_stoe_evaluation_integration_a 12.0
_stoe_evaluation_integration_b 0.0
_stoe_evaluation_integration_ems 0.012
_stoe_evaluation_lana_bis_l_even_max -
_stoe_evaluation_lana_bis_l_odd_max -
_stoe_evaluation_lana_bos_l_even_max 4
_stoe_evaluation_lana_bos_l_odd_max 1
_stoe_evaluation_lana_completeness 97.8
_stoe_evaluation_lana_dxs_max_order -
_stoe_evaluation_lana_dys_max_order -
_stoe_evaluation_lana_fs_max_order 3
_stoe_evaluation_lana_max_2theta_available 54.1
_stoe_evaluation_lana_max_2theta_desired 54.1
_stoe_evaluation_lana_mean_redundancy 2.3
_stoe_evaluation_lana_number_refls_after_or 12424
_stoe_evaluation_lana_number_refls_outliers 2460
_stoe_evaluation_lana_number_refls_total 14884
_stoe_evaluation_lana_number_refls_unique 5391
_stoe_evaluation_lana_number_refls_written 12424
_stoe_evaluation_lana_or_c1 0.035
_stoe_evaluation_lana_or_c2 0
_stoe_evaluation_lana_or_c3 0
_stoe_evaluation_lana_or_c4 0.7
_stoe_evaluation_lana_point_group 2/m
_stoe_evaluation_lana_table
;
#----------------------------------------------------------------------------
2Theta           5.1   10.9   16.7   22.5   28.3   34.1   39.9   45.7   51.5
#----------------------------------------------------------------------------
<Resolution>    6.64   3.54   2.40   1.81   1.44   1.21   1.04   0.91   0.82
N(total)          47    241    522    955   1520   2092   2705   3405   3397
<Redundancy>     2.1    2.2    2.2    2.3    2.3    2.3    2.3    2.4    2.3
Complet. [%%]   100.0   96.4   95.1   98.5   99.2   99.6  100.0  100.0   93.3
<I/sigma>      515.0  243.6  111.0   75.7   44.2   22.6   11.5    5.8    2.2
R(int)         0.061  0.028  0.019  0.026  0.027  0.035  0.051  0.091  0.198
#----------------------------------------------------------------------------
;
_stoe_measurement_identifier i3801
_stoe_measurement_max_exposure_per_frame '240.0 s'
_stoe_measurement_mean_exposure_per_frame '240.0 s'
_stoe_measurement_min_exposure_per_frame '240.0 s'
_stoe_measurement_total_exposure_time '9.3 h'
_stoe_measurement_total_frame_number 140
_stoe_measurement_total_run_number 1
_stoe_measurement_tube_power '50.0 W'

loop_
_space_group_symop_operation_xyz
'x, y, z'
'-x+1/2, y+1/2, -z+1/2'
'-x, -y, -z'
'x-1/2, -y-1/2, z-1/2'

loop_
_atom_site_label
_atom_site_type_symbol
_atom_site_fract_x
_atom_site_fract_y
_atom_site_fract_z
_atom_site_U_iso_or_equiv
_atom_site_adp_type
_atom_site_occupancy
_atom_site_site_symmetry_order
_atom_site_calc_flag
_atom_site_refinement_flags_posn
_atom_site_refinement_flags_adp
_atom_site_refinement_flags_occupancy
_atom_site_disorder_assembly
_atom_site_disorder_group
S1 S 0.53211(8) 0.71851(4) 0.41977(4) 0.03931(19) Uani 1 1 d . . . . .
Si2 Si 0.63952(8) 0.72875(4) 0.17645(5) 0.03385(19) Uani 1 1 d . . . . .
Al1 Al 0.43662(8) 0.76044(4) 0.28895(5) 0.0311(2) Uani 1 1 d . . . . .
Si1 Si 0.40663(8) 0.60556(4) 0.18254(5) 0.0389(2) Uani 1 1 d . . . . .
N1 N 0.4953(2) 0.69805(12) 0.21244(13) 0.0326(5) Uani 1 1 d . . . . .
C9 C 0.4113(3) 0.89962(14) 0.32127(16) 0.0325(5) Uani 1 1 d . . . . .
C7 C 0.3303(3) 0.85978(14) 0.36974(15) 0.0310(5) Uani 1 1 d . . . . .
C11 C 0.3538(3) 0.87807(14) 0.23527(16) 0.0322(5) Uani 1 1 d . . . . .
C15 C 0.2250(3) 0.81153(15) 0.31551(15) 0.0330(5) Uani 1 1 d . . . . .
C1 C 0.6397(3) 0.63036(15) 0.41711(15) 0.0338(6) Uani 1 1 d . . . . .
C13 C 0.2366(3) 0.82299(15) 0.23132(15) 0.0332(5) Uani 1 1 d . . . . .
C6 C 0.7770(3) 0.63848(16) 0.40853(16) 0.0366(6) Uani 1 1 d . . . . .
H6 H 0.811407 0.691454 0.398678 0.044 Uiso 1 1 calc R U . . .
C2 C 0.5923(3) 0.55220(16) 0.43204(17) 0.0397(6) Uani 1 1 d . . . . .
H2 H 0.498529 0.545572 0.437937 0.048 Uiso 1 1 calc R U . . .
C5 C 0.8640(3) 0.57030(17) 0.41419(17) 0.0420(6) Uani 1 1 d . . . . .
H5 H 0.957661 0.576562 0.407884 0.050 Uiso 1 1 calc R U . . .
C20 C 0.7288(3) 0.81815(15) 0.24008(17) 0.0381(6) Uani 1 1 d . . . . .
H20A H 0.664740 0.865832 0.230373 0.057 Uiso 1 1 calc R U . . .
H20B H 0.815680 0.832073 0.223472 0.057 Uiso 1 1 calc R U . . .
H20C H 0.753037 0.803501 0.299800 0.057 Uiso 1 1 calc R U . . .
C8 C 0.3514(3) 0.86741(16) 0.46258(16) 0.0409(6) Uani 1 1 d . . . . .
H8A H 0.340838 0.813001 0.486350 0.061 Uiso 1 1 calc R U . . .
H8B H 0.280473 0.905357 0.474239 0.061 Uiso 1 1 calc R U . . .
H8C H 0.446801 0.888873 0.488030 0.061 Uiso 1 1 calc R U . . .
C4 C 0.8153(3) 0.49273(15) 0.42903(16) 0.0392(6) Uani 1 1 d . . . . .
H4 H 0.874991 0.445750 0.432725 0.047 Uiso 1 1 calc R U . . .
C14 C 0.1346(3) 0.79551(17) 0.15219(17) 0.0418(6) Uani 1 1 d . . . . .
H14A H 0.187054 0.779120 0.111337 0.063 Uiso 1 1 calc R U . . .
H14B H 0.069991 0.840978 0.129094 0.063 Uiso 1 1 calc R U . . .
H14C H 0.079807 0.748360 0.164081 0.063 Uiso 1 1 calc R U . . .
C3 C 0.6793(3) 0.48437(16) 0.43838(18) 0.0429(6) Uani 1 1 d . . . . .
H3 H 0.645564 0.431509 0.449254 0.051 Uiso 1 1 calc R U . . .
C12 C 0.3839(3) 0.91771(16) 0.15990(17) 0.0384(6) Uani 1 1 d . . . . .
H12A H 0.477412 0.944180 0.175828 0.058 Uiso 1 1 calc R U . . .
H12B H 0.311109 0.959375 0.137386 0.058 Uiso 1 1 calc R U . . .
H12C H 0.382888 0.875624 0.116991 0.058 Uiso 1 1 calc R U . . .
C10 C 0.5343(3) 0.95678(15) 0.35549(18) 0.0398(6) Uani 1 1 d . . . . .
H10A H 0.609768 0.926668 0.395290 0.060 Uiso 1 1 calc R U . . .
H10B H 0.502646 1.003214 0.384276 0.060 Uiso 1 1 calc R U . . .
H10C H 0.570686 0.977684 0.309186 0.060 Uiso 1 1 calc R U . . .
C21 C 0.7755(3) 0.64614(16) 0.18316(18) 0.0428(7) Uani 1 1 d . . . . .
H21A H 0.801775 0.623360 0.240187 0.064 Uiso 1 1 calc R U . . .
H21B H 0.859816 0.669537 0.169762 0.064 Uiso 1 1 calc R U . . .
H21C H 0.736321 0.602126 0.143044 0.064 Uiso 1 1 calc R U . . .
C16 C 0.1178(3) 0.75972(17) 0.34292(18) 0.0411(6) Uani 1 1 d . . . . .
H16A H 0.059749 0.729738 0.294473 0.062 Uiso 1 1 calc R U . . .
H16B H 0.056586 0.795375 0.366625 0.062 Uiso 1 1 calc R U . . .
H16C H 0.166745 0.720147 0.385612 0.062 Uiso 1 1 calc R U . . .
C22 C 0.5870(3) 0.75979(17) 0.06296(17) 0.0434(7) Uani 1 1 d . . . . .
H22A H 0.548627 0.711750 0.028322 0.065 Uiso 1 1 calc R U . . .
H22B H 0.670339 0.780727 0.046583 0.065 Uiso 1 1 calc R U . . .
H22C H 0.514439 0.803111 0.054668 0.065 Uiso 1 1 calc R U . . .
C19 C 0.5217(3) 0.51158(16) 0.2032(2) 0.0512(7) Uani 1 1 d . . . . .
H19A H 0.569385 0.504685 0.158040 0.077 Uiso 1 1 calc R U . . .
H19B H 0.463080 0.462893 0.205596 0.077 Uiso 1 1 calc R U . . .
H19C H 0.593005 0.517864 0.256971 0.077 Uiso 1 1 calc R U . . .
C18 C 0.3141(4) 0.60348(18) 0.06814(19) 0.0537(8) Uani 1 1 d . . . . .
H18A H 0.257482 0.653860 0.053178 0.081 Uiso 1 1 calc R U . . .
H18B H 0.251596 0.555140 0.056043 0.081 Uiso 1 1 calc R U . . .
H18C H 0.384596 0.600332 0.035217 0.081 Uiso 1 1 calc R U . . .
C17 C 0.2714(3) 0.59337(17) 0.2436(2) 0.0488(7) Uani 1 1 d . . . . .
H17A H 0.316466 0.601338 0.303517 0.073 Uiso 1 1 calc R U . . .
H17B H 0.230338 0.537820 0.234603 0.073 Uiso 1 1 calc R U . . .
H17C H 0.196198 0.634548 0.224875 0.073 Uiso 1 1 calc R U . . .

loop_
_atom_site_aniso_label
_atom_site_aniso_U_11
_atom_site_aniso_U_22
_atom_site_aniso_U_33
_atom_site_aniso_U_23
_atom_site_aniso_U_13
_atom_site_aniso_U_12
S1 0.0491(4) 0.0390(4) 0.0286(3) 0.0005(3) 0.0077(3) 0.0121(3)
Si2 0.0363(4) 0.0330(4) 0.0323(4) 0.0003(3) 0.0091(3) 0.0032(3)
Al1 0.0311(4) 0.0298(4) 0.0307(4) 0.0037(3) 0.0049(3) 0.0002(3)
Si1 0.0443(4) 0.0305(4) 0.0372(4) -0.0011(3) 0.0016(3) -0.0044(3)
N1 0.0349(11) 0.0294(10) 0.0314(12) 0.0004(8) 0.0046(9) 0.0001(8)
C9 0.0359(14) 0.0273(12) 0.0340(14) 0.0005(10) 0.0083(11) 0.0054(10)
C7 0.0329(13) 0.0314(12) 0.0285(13) 0.0017(10) 0.0073(11) 0.0062(10)
C11 0.0354(14) 0.0298(12) 0.0333(14) 0.0005(10) 0.0125(11) 0.0060(10)
C15 0.0345(13) 0.0359(13) 0.0291(13) 0.0023(10) 0.0090(11) 0.0045(10)
C1 0.0411(14) 0.0330(13) 0.0257(13) -0.0007(10) 0.0056(11) 0.0051(10)
C13 0.0325(13) 0.0375(13) 0.0303(14) -0.0004(11) 0.0097(11) 0.0050(10)
C6 0.0388(14) 0.0375(14) 0.0309(14) 0.0019(11) 0.0043(12) 0.0016(11)
C2 0.0375(14) 0.0424(15) 0.0388(15) 0.0036(12) 0.0092(12) 0.0034(11)
C5 0.0369(15) 0.0524(16) 0.0343(15) 0.0042(12) 0.0048(12) 0.0073(12)
C20 0.0352(14) 0.0373(14) 0.0423(16) 0.0045(12) 0.0107(12) -0.0013(11)
C8 0.0500(16) 0.0406(15) 0.0329(15) -0.0004(11) 0.0121(13) 0.0052(12)
C4 0.0465(15) 0.0346(13) 0.0338(15) -0.0018(11) 0.0053(12) 0.0106(11)
C14 0.0394(15) 0.0508(16) 0.0322(15) -0.0006(12) 0.0038(12) 0.0045(12)
C3 0.0483(16) 0.0349(14) 0.0421(16) 0.0039(12) 0.0056(13) 0.0002(12)
C12 0.0437(15) 0.0385(14) 0.0349(15) 0.0040(11) 0.0136(12) 0.0079(11)
C10 0.0424(15) 0.0309(13) 0.0444(16) -0.0019(11) 0.0082(13) 0.0009(11)
C21 0.0429(16) 0.0446(15) 0.0424(16) -0.0003(12) 0.0138(13) 0.0070(12)
C16 0.0351(14) 0.0520(16) 0.0384(16) -0.0027(12) 0.0136(12) -0.0031(12)
C22 0.0545(17) 0.0416(15) 0.0373(16) 0.0010(12) 0.0173(14) 0.0047(13)
C19 0.0635(19) 0.0327(14) 0.0531(19) -0.0031(13) 0.0072(16) -0.0031(13)
C18 0.065(2) 0.0436(16) 0.0424(17) -0.0053(13) -0.0041(15) -0.0057(14)
C17 0.0470(17) 0.0378(15) 0.0568(19) 0.0021(13) 0.0046(15) -0.0156(12)

loop_
_atom_type_symbol
_atom_type_description
_atom_type_scat_dispersion_real
_atom_type_scat_dispersion_imag
_atom_type_scat_source
C C 0.0033 0.0016 'International Tables Vol C Tables 4.2.6.8 and 6.1.1.4'
H H 0.0000 0.0000 'International Tables Vol C Tables 4.2.6.8 and 6.1.1.4'
Al Al 0.0645 0.0514 'International Tables Vol C Tables 4.2.6.8 and 6.1.1.4'
N N 0.0061 0.0033 'International Tables Vol C Tables 4.2.6.8 and 6.1.1.4'
S S 0.1246 0.1234 'International Tables Vol C Tables 4.2.6.8 and 6.1.1.4'
Si Si 0.0817 0.0704 'International Tables Vol C Tables 4.2.6.8 and 6.1.1.4'

loop_
_exptl_crystal_face_index_h
_exptl_crystal_face_index_k
_exptl_crystal_face_index_l
_exptl_crystal_face_perp_dist
2 -5 -3 0.0600
-1 4 3 0.0700
3 -1 5 0.0720
-4 1 -7 0.0560
0 -5 -6 0.0690
-3 4 -1 0.0800
-3 -3 4 0.0050
4 5 -6 0.0540

loop_
_geom_angle_atom_site_label_1
_geom_angle_atom_site_label_2
_geom_angle_atom_site_label_3
_geom_angle
_geom_angle_site_symmetry_1
_geom_angle_site_symmetry_3
_geom_angle_publ_flag
C1 S1 Al1 108.91(9) . . ?
N1 Si2 C20 109.43(11) . . ?
N1 Si2 C21 113.60(11) . . ?
N1 Si2 C22 112.33(12) . . ?
C20 Si2 C22 108.70(13) . . ?
C21 Si2 C20 107.51(12) . . ?
C21 Si2 C22 105.02(13) . . ?
S1 Al1 C9 96.65(7) . . ?
S1 Al1 C7 78.83(6) . . ?
S1 Al1 C15 95.48(7) . . ?
N1 Al1 S1 111.99(7) . . ?
N1 Al1 C9 139.64(9) . . ?
N1 Al1 C7 169.18(9) . . ?
N1 Al1 C11 110.85(10) . . ?
N1 Al1 C15 140.08(10) . . ?
N1 Al1 C13 111.13(10) . . ?
C9 Al1 C7 33.98(8) . . ?
C9 Al1 C15 58.26(9) . . ?
C11 Al1 S1 133.12(8) . . ?
C11 Al1 C9 36.62(9) . . ?
C11 Al1 C7 59.02(9) . . ?
C11 Al1 C15 61.11(9) . . ?
C11 Al1 C13 38.56(9) . . ?
C15 Al1 C7 33.77(9) . . ?
C13 Al1 S1 131.87(7) . . ?
C13 Al1 C9 61.24(9) . . ?
C13 Al1 C7 58.88(9) . . ?
C13 Al1 C15 36.42(9) . . ?
N1 Si1 C19 114.76(12) . . ?
N1 Si1 C18 112.21(12) . . ?
N1 Si1 C17 107.93(11) . . ?
C19 Si1 C18 106.32(14) . . ?
C17 Si1 C19 106.85(14) . . ?
C17 Si1 C18 108.50(14) . . ?
Si2 N1 Al1 120.33(12) . . ?
Si2 N1 Si1 122.60(12) . . ?
Si1 N1 Al1 116.98(11) . . ?
C7 C9 Al1 78.25(14) . . ?
C7 C9 C11 108.4(2) . . ?
C7 C9 C10 125.1(2) . . ?
C11 C9 Al1 64.95(13) . . ?
C11 C9 C10 126.5(2) . . ?
C10 C9 Al1 123.81(17) . . ?
C9 C7 Al1 67.77(13) . . ?
C9 C7 C8 126.1(2) . . ?
C15 C7 Al1 68.71(13) . . ?
C15 C7 C9 108.4(2) . . ?
C15 C7 C8 125.5(2) . . ?
C8 C7 Al1 129.51(17) . . ?
C9 C11 Al1 78.43(14) . . ?
C9 C11 C13 107.6(2) . . ?
C9 C11 C12 127.6(2) . . ?
C13 C11 Al1 71.43(13) . . ?
C13 C11 C12 123.6(2) . . ?
C12 C11 Al1 125.84(16) . . ?
C7 C15 Al1 77.52(14) . . ?
C7 C15 C13 108.4(2) . . ?
C7 C15 C16 124.7(2) . . ?
C13 C15 Al1 64.96(13) . . ?
C13 C15 C16 126.8(2) . . ?
C16 C15 Al1 124.70(17) . . ?
C6 C1 S1 121.10(19) . . ?
C6 C1 C2 118.5(2) . . ?
C2 C1 S1 120.1(2) . . ?
C11 C13 Al1 70.01(14) . . ?
C11 C13 C14 124.7(2) . . ?
C15 C13 Al1 78.62(15) . . ?
C15 C13 C11 107.2(2) . . ?
C15 C13 C14 127.4(2) . . ?
C14 C13 Al1 124.19(17) . . ?
C1 C6 H6 119.7 . . ?
C5 C6 C1 120.6(2) . . ?
C5 C6 H6 119.7 . . ?
C1 C2 H2 119.5 . . ?
C3 C2 C1 121.0(3) . . ?
C3 C2 H2 119.5 . . ?
C6 C5 H5 119.9 . . ?
C6 C5 C4 120.2(3) . . ?
C4 C5 H5 119.9 . . ?
Si2 C20 H20A 109.5 . . ?
Si2 C20 H20B 109.5 . . ?
Si2 C20 H20C 109.5 . . ?
H20A C20 H20B 109.5 . . ?
H20A C20 H20C 109.5 . . ?
H20B C20 H20C 109.5 . . ?
C7 C8 H8A 109.5 . . ?
C7 C8 H8B 109.5 . . ?
C7 C8 H8C 109.5 . . ?
H8A C8 H8B 109.5 . . ?
H8A C8 H8C 109.5 . . ?
H8B C8 H8C 109.5 . . ?
C5 C4 H4 120.3 . . ?
C3 C4 C5 119.4(2) . . ?
C3 C4 H4 120.3 . . ?
C13 C14 H14A 109.5 . . ?
C13 C14 H14B 109.5 . . ?
C13 C14 H14C 109.5 . . ?
H14A C14 H14B 109.5 . . ?
H14A C14 H14C 109.5 . . ?
H14B C14 H14C 109.5 . . ?
C2 C3 C4 120.3(2) . . ?
C2 C3 H3 119.9 . . ?
C4 C3 H3 119.9 . . ?
C11 C12 H12A 109.5 . . ?
C11 C12 H12B 109.5 . . ?
C11 C12 H12C 109.5 . . ?
H12A C12 H12B 109.5 . . ?
H12A C12 H12C 109.5 . . ?
H12B C12 H12C 109.5 . . ?
C9 C10 H10A 109.5 . . ?
C9 C10 H10B 109.5 . . ?
C9 C10 H10C 109.5 . . ?
H10A C10 H10B 109.5 . . ?
H10A C10 H10C 109.5 . . ?
H10B C10 H10C 109.5 . . ?
Si2 C21 H21A 109.5 . . ?
Si2 C21 H21B 109.5 . . ?
Si2 C21 H21C 109.5 . . ?
H21A C21 H21B 109.5 . . ?
H21A C21 H21C 109.5 . . ?
H21B C21 H21C 109.5 . . ?
C15 C16 H16A 109.5 . . ?
C15 C16 H16B 109.5 . . ?
C15 C16 H16C 109.5 . . ?
H16A C16 H16B 109.5 . . ?
H16A C16 H16C 109.5 . . ?
H16B C16 H16C 109.5 . . ?
Si2 C22 H22A 109.5 . . ?
Si2 C22 H22B 109.5 . . ?
Si2 C22 H22C 109.5 . . ?
H22A C22 H22B 109.5 . . ?
H22A C22 H22C 109.5 . . ?
H22B C22 H22C 109.5 . . ?
Si1 C19 H19A 109.5 . . ?
Si1 C19 H19B 109.5 . . ?
Si1 C19 H19C 109.5 . . ?
H19A C19 H19B 109.5 . . ?
H19A C19 H19C 109.5 . . ?
H19B C19 H19C 109.5 . . ?
Si1 C18 H18A 109.5 . . ?
Si1 C18 H18B 109.5 . . ?
Si1 C18 H18C 109.5 . . ?
H18A C18 H18B 109.5 . . ?
H18A C18 H18C 109.5 . . ?
H18B C18 H18C 109.5 . . ?
Si1 C17 H17A 109.5 . . ?
Si1 C17 H17B 109.5 . . ?
Si1 C17 H17C 109.5 . . ?
H17A C17 H17B 109.5 . . ?
H17A C17 H17C 109.5 . . ?
H17B C17 H17C 109.5 . . ?

loop_
_geom_bond_atom_site_label_1
_geom_bond_atom_site_label_2
_geom_bond_distance
_geom_bond_site_symmetry_2
_geom_bond_publ_flag
S1 Al1 2.2226(10) . ?
S1 C1 1.778(2) . ?
Si2 N1 1.733(2) . ?
Si2 C20 1.866(3) . ?
Si2 C21 1.866(3) . ?
Si2 C22 1.875(3) . ?
Al1 N1 1.818(2) . ?
Al1 C9 2.343(2) . ?
Al1 C7 2.478(2) . ?
Al1 C11 2.166(2) . ?
Al1 C15 2.364(2) . ?
Al1 C13 2.185(3) . ?
Si1 N1 1.736(2) . ?
Si1 C19 1.869(3) . ?
Si1 C18 1.869(3) . ?
Si1 C17 1.862(3) . ?
C9 C7 1.414(3) . ?
C9 C11 1.426(4) . ?
C9 C10 1.505(3) . ?
C7 C15 1.411(4) . ?
C7 C8 1.495(3) . ?
C11 C13 1.437(3) . ?
C11 C12 1.492(3) . ?
C15 C13 1.432(3) . ?
C15 C16 1.497(3) . ?
C1 C6 1.387(4) . ?
C1 C2 1.390(4) . ?
C13 C14 1.490(4) . ?
C6 H6 0.9500 . ?
C6 C5 1.381(4) . ?
C2 H2 0.9500 . ?
C2 C3 1.374(4) . ?
C5 H5 0.9500 . ?
C5 C4 1.386(4) . ?
C20 H20A 0.9800 . ?
C20 H20B 0.9800 . ?
C20 H20C 0.9800 . ?
C8 H8A 0.9800 . ?
C8 H8B 0.9800 . ?
C8 H8C 0.9800 . ?
C4 H4 0.9500 . ?
C4 C3 1.380(4) . ?
C14 H14A 0.9800 . ?
C14 H14B 0.9800 . ?
C14 H14C 0.9800 . ?
C3 H3 0.9500 . ?
C12 H12A 0.9800 . ?
C12 H12B 0.9800 . ?
C12 H12C 0.9800 . ?
C10 H10A 0.9800 . ?
C10 H10B 0.9800 . ?
C10 H10C 0.9800 . ?
C21 H21A 0.9800 . ?
C21 H21B 0.9800 . ?
C21 H21C 0.9800 . ?
C16 H16A 0.9800 . ?
C16 H16B 0.9800 . ?
C16 H16C 0.9800 . ?
C22 H22A 0.9800 . ?
C22 H22B 0.9800 . ?
C22 H22C 0.9800 . ?
C19 H19A 0.9800 . ?
C19 H19B 0.9800 . ?
C19 H19C 0.9800 . ?
C18 H18A 0.9800 . ?
C18 H18B 0.9800 . ?
C18 H18C 0.9800 . ?
C17 H17A 0.9800 . ?
C17 H17B 0.9800 . ?
C17 H17C 0.9800 . ?

loop_
_geom_torsion_atom_site_label_1
_geom_torsion_atom_site_label_2
_geom_torsion_atom_site_label_3
_geom_torsion_atom_site_label_4
_geom_torsion
_geom_torsion_site_symmetry_1
_geom_torsion_site_symmetry_2
_geom_torsion_site_symmetry_3
_geom_torsion_site_symmetry_4
_geom_torsion_publ_flag
S1 Al1 N1 Si2 -93.99(12) . . . . ?
S1 Al1 N1 Si1 82.75(12) . . . . ?
S1 C1 C6 C5 174.1(2) . . . . ?
S1 C1 C2 C3 -173.6(2) . . . . ?
Al1 S1 C1 C6 81.5(2) . . . . ?
Al1 S1 C1 C2 -105.0(2) . . . . ?
Al1 C9 C7 C15 -56.68(17) . . . . ?
Al1 C9 C7 C8 123.6(2) . . . . ?
Al1 C9 C11 C13 66.06(16) . . . . ?
Al1 C9 C11 C12 -126.6(3) . . . . ?
Al1 C7 C15 C13 -57.95(16) . . . . ?
Al1 C7 C15 C16 123.8(2) . . . . ?
Al1 C11 C13 C15 70.57(17) . . . . ?
Al1 C11 C13 C14 -118.4(2) . . . . ?
Al1 C15 C13 C11 -64.69(16) . . . . ?
Al1 C15 C13 C14 124.6(3) . . . . ?
C9 Al1 N1 Si2 37.9(2) . . . . ?
C9 Al1 N1 Si1 -145.34(13) . . . . ?
C9 C7 C15 Al1 56.11(17) . . . . ?
C9 C7 C15 C13 -1.8(3) . . . . ?
C9 C7 C15 C16 179.9(2) . . . . ?
C9 C11 C13 Al1 -70.83(16) . . . . ?
C9 C11 C13 C15 -0.3(3) . . . . ?
C9 C11 C13 C14 170.8(2) . . . . ?
C7 Al1 N1 Si2 86.3(5) . . . . ?
C7 Al1 N1 Si1 -97.0(5) . . . . ?
C7 C9 C11 Al1 -66.92(17) . . . . ?
C7 C9 C11 C13 -0.9(3) . . . . ?
C7 C9 C11 C12 166.4(2) . . . . ?
C7 C15 C13 Al1 65.98(18) . . . . ?
C7 C15 C13 C11 1.3(3) . . . . ?
C7 C15 C13 C14 -169.4(2) . . . . ?
C11 Al1 N1 Si2 66.50(15) . . . . ?
C11 Al1 N1 Si1 -116.75(13) . . . . ?
C11 C9 C7 Al1 58.35(16) . . . . ?
C11 C9 C7 C15 1.7(3) . . . . ?
C11 C9 C7 C8 -178.1(2) . . . . ?
C15 Al1 N1 Si2 135.99(13) . . . . ?
C15 Al1 N1 Si1 -47.3(2) . . . . ?
C1 C6 C5 C4 -0.4(4) . . . . ?
C1 C2 C3 C4 -0.7(4) . . . . ?
C13 Al1 N1 Si2 107.93(14) . . . . ?
C13 Al1 N1 Si1 -75.33(14) . . . . ?
C6 C1 C2 C3 0.1(4) . . . . ?
C6 C5 C4 C3 -0.2(4) . . . . ?
C2 C1 C6 C5 0.4(4) . . . . ?
C5 C4 C3 C2 0.8(4) . . . . ?
C20 Si2 N1 Al1 9.06(17) . . . . ?
C20 Si2 N1 Si1 -167.50(14) . . . . ?
C8 C7 C15 Al1 -124.1(2) . . . . ?
C8 C7 C15 C13 177.9(2) . . . . ?
C8 C7 C15 C16 -0.3(4) . . . . ?
C12 C11 C13 Al1 121.2(2) . . . . ?
C12 C11 C13 C15 -168.2(2) . . . . ?
C12 C11 C13 C14 2.8(4) . . . . ?
C10 C9 C7 Al1 -123.3(2) . . . . ?
C10 C9 C7 C15 -179.9(2) . . . . ?
C10 C9 C7 C8 0.3(4) . . . . ?
C10 C9 C11 Al1 114.7(2) . . . . ?
C10 C9 C11 C13 -179.2(2) . . . . ?
C10 C9 C11 C12 -11.9(4) . . . . ?
C21 Si2 N1 Al1 129.20(14) . . . . ?
C21 Si2 N1 Si1 -47.36(18) . . . . ?
C16 C15 C13 Al1 -115.8(2) . . . . ?
C16 C15 C13 C11 179.5(2) . . . . ?
C16 C15 C13 C14 8.8(4) . . . . ?
C22 Si2 N1 Al1 -111.77(15) . . . . ?
C22 Si2 N1 Si1 71.67(17) . . . . ?
C19 Si1 N1 Si2 55.69(19) . . . . ?
C19 Si1 N1 Al1 -120.98(15) . . . . ?
C18 Si1 N1 Si2 -65.82(18) . . . . ?
C18 Si1 N1 Al1 117.52(15) . . . . ?
C17 Si1 N1 Si2 174.69(14) . . . . ?
C17 Si1 N1 Al1 -1.98(17) . . . . ?
